data_2101576
loop_
_publ_author_name
'Abrahams, S. C.'

_publ_section_title
;
 New ferroelectric inorganic materials predicted in point group
 4<i>mm</i>
;
_journal_issue 5
_journal_name_full 'Acta Crystallographica Section B'
_journal_page_first 790
_journal_page_last 805
_journal_paper_doi 10.1107/S0108768196004594
_journal_volume 52
_journal_year 1996
_chemical_formula_sum 'Ba Cu Fe O5 Y'
_space_group_IT_number 99
_symmetry_cell_setting tetragonal
_symmetry_space_group_name_Hall 'P 4 -2'
_symmetry_space_group_name_H-M 'P 4 m m'
_cell_angle_alpha 90.0
_cell_angle_beta 90.0
_cell_angle_gamma 90.0
_cell_length_a 3.8650(10)
_cell_length_b 3.8650(10)
_cell_length_c 7.6425(8)
_cell_volume 114.17(4)
_diffrn_radiation_type MoK\a
_diffrn_radiation_wavelength 0.71069
_cod_data_source_file an0527.cif
_cod_data_source_block AN0527b
_cod_database_code 2101576

loop_
_symmetry_equiv_pos_as_xyz
x,y,z
-x,-y,z
-y,x,z
y,-x,z
x,-y,z
-x,y,z
-y,-x,z
y,x,z

loop_
_atom_site_label
_atom_site_fract_x
_atom_site_fract_y
_atom_site_fract_z
Ba .0 .0 .0
Y .0 .0 .4886(3)
Cu1 .5 .5 .2512(5)
Cu2 .5 .5 .7161(6)
O1 .5 .5 -.008(2)
O2 .5 .0 .3105(9)
O3 .5 .0 .6802(9)
